data_4085654
loop_
_publ_author_name
'Taylor, Morgan J.'
'Coakley, Emma J.'
'Coles, Martyn P.'
'Cox, Hazel'
'Fulton, J. Robin'

_publ_section_title
;
 \b-Diketiminato Organolead Complexes: Structures,207Pb NMR, and Hammett
 Correlations
;
_journal_issue 11
_journal_name_full Organometallics
_journal_page_first 2515
_journal_paper_doi 10.1021/om501223a
_journal_volume 34
_journal_year 2015
_chemical_compound_source 'synthesis as described'
_chemical_formula_moiety 'C33 H50 N2 Pb'
_chemical_formula_sum 'C33 H50 N2 Pb'
_chemical_formula_weight 681.94
_chemical_name_systematic
;
 ?
;
_space_group_IT_number 14
_symmetry_cell_setting monoclinic
_symmetry_Int_Tables_number 14
_symmetry_space_group_name_Hall '-P 2ybc'
_symmetry_space_group_name_H-M 'P 1 21/c 1'
_atom_sites_solution_hydrogens geom
_atom_sites_solution_primary direct
_atom_sites_solution_secondary difmap
_audit_conform_dict_location ftp://ftp.iucr.org/pub/cif_core.dic
_audit_conform_dict_name cif_core.dic
_audit_conform_dict_version 2.3
_audit_creation_date 2010-06-08T10:16:31-00:00
_audit_creation_method 'WinGX routine CIF_UPDATE'
_cell_angle_alpha 90
_cell_angle_beta 98.349(1)
_cell_angle_gamma 90
_cell_formula_units_Z 8
_cell_length_a 16.8382(3)
_cell_length_b 16.7094(3)
_cell_length_c 23.0709(3)
_cell_measurement_reflns_used 117363
_cell_measurement_temperature 173(2)
_cell_measurement_theta_max 27.485
_cell_measurement_theta_min 3.395
_cell_measurement_wavelength 0.71073
_cell_volume 6422.35(18)
_computing_cell_refinement 'HKL Scalepack (Otwinowski & Minor 1997)'
_computing_data_collection 'Collect (Nonius BV, 1997-2000)'
_computing_data_reduction 'HKL Denzo and Scalepack (Otwinowski & Minor 1997)'
_computing_molecular_graphics 'Ortep-3 for Windows (Farrugia, 1997)'
_computing_publication_material 'WinGX publication routines (Farrugia, 1999)'
_computing_structure_refinement 'SHELXL-97 (Sheldrick, 1997)'
_computing_structure_solution 'SHELXS-97 (Sheldrick, 1997)'
_diffrn_ambient_temperature 173(2)
_diffrn_detector 'CCD plate'
_diffrn_detector_area_resol_mean 9
_diffrn_measured_fraction_theta_full 0.997
_diffrn_measured_fraction_theta_max 0.997
_diffrn_measurement_device '95mm CCD camera on \k-goniostat'
_diffrn_measurement_device_type KappaCCD
_diffrn_measurement_method 'CCD rotation images, thick slices'
_diffrn_orient_matrix_type 'by Nonius Collect from scalepack cell'
_diffrn_orient_matrix_UB_11 0.392649E-1
_diffrn_orient_matrix_UB_12 -0.241532E-1
_diffrn_orient_matrix_UB_13 -0.235666E-1
_diffrn_orient_matrix_UB_21 0.44538E-1
_diffrn_orient_matrix_UB_22 0.106705E-1
_diffrn_orient_matrix_UB_23 0.327317E-1
_diffrn_orient_matrix_UB_31 -0.88096E-2
_diffrn_orient_matrix_UB_32 -0.537064E-1
_diffrn_orient_matrix_UB_33 0.171017E-1
_diffrn_radiation_monochromator graphite
_diffrn_radiation_probe x-ray
_diffrn_radiation_type MoK\a
_diffrn_radiation_wavelength 0.7107
_diffrn_reflns_av_R_equivalents 0.1198
_diffrn_reflns_av_unetI/netI 0.0829
_diffrn_reflns_limit_h_max 21
_diffrn_reflns_limit_h_min -21
_diffrn_reflns_limit_k_max 21
_diffrn_reflns_limit_k_min -21
_diffrn_reflns_limit_l_max 29
_diffrn_reflns_limit_l_min -29
_diffrn_reflns_number 102474
_diffrn_reflns_theta_full 27.48
_diffrn_reflns_theta_max 27.48
_diffrn_reflns_theta_min 3.45
_diffrn_source 'Enraf Nonius FR590'
_exptl_absorpt_coefficient_mu 5.275
_exptl_absorpt_correction_T_max 0.5812
_exptl_absorpt_correction_T_min 0.4338
_exptl_absorpt_correction_type multi-scan
_exptl_absorpt_process_details
;
        [c.f. r.h. blessing, acta cryst. (1995), a51, 33-38]
;
_exptl_crystal_colour Orange
_exptl_crystal_density_diffrn 1.411
_exptl_crystal_density_method 'not measured'
_exptl_crystal_description Plate
_exptl_crystal_F_000 2752
_exptl_crystal_size_max 0.2
_exptl_crystal_size_mid 0.16
_exptl_crystal_size_min 0.05
_refine_diff_density_max 2.506
_refine_diff_density_min -1.115
_refine_diff_density_rms 0.159
_refine_ls_extinction_method none
_refine_ls_goodness_of_fit_ref 1.029
_refine_ls_hydrogen_treatment constr
_refine_ls_matrix_type full
_refine_ls_number_parameters 653
_refine_ls_number_reflns 14687
_refine_ls_number_restraints 0
_refine_ls_restrained_S_all 1.029
_refine_ls_R_factor_all 0.0913
_refine_ls_R_factor_gt 0.0477
_refine_ls_shift/su_max 0.001
_refine_ls_shift/su_mean 0
_refine_ls_structure_factor_coef Fsqd
_refine_ls_weighting_details 'calc w=1/[\s^2^(Fo^2^)+(0.0282P)^2^+17.1292P] where P=(Fo^2^+2Fc^2^)/3'
_refine_ls_weighting_scheme calc
_refine_ls_wR_factor_gt 0.0799
_refine_ls_wR_factor_ref 0.0907
_reflns_number_gt 10137
_reflns_number_total 14687
_reflns_threshold_expression >2sigma(I)
_cod_data_source_file om501223a_si_002.cif
_cod_data_source_block Compound5-jun310
_cod_depositor_comments 'Adding full bibliography for 4085653--4085657.cif.'
_cod_original_sg_symbol_H-M 'P 21/c'
_cod_database_code 4085654

loop_
_symmetry_equiv_pos_as_xyz
'x, y, z'
'-x, y+1/2, -z+1/2'
'-x, -y, -z'
'x, -y-1/2, z-1/2'

loop_
_atom_site_label
_atom_site_type_symbol
_atom_site_fract_x
_atom_site_fract_y
_atom_site_fract_z
_atom_site_U_iso_or_equiv
_atom_site_adp_type
_atom_site_occupancy
_atom_site_symmetry_multiplicity
_atom_site_calc_flag
_atom_site_refinement_flags
Pb1 Pb 0.239762(13) 0.150188(12) 0.265017(9) 0.02189(6) Uani 1 1 d .
Pb2 Pb 0.268269(13) 0.836343(12) 0.125225(9) 0.02150(6) Uani 1 1 d .
N1 N 0.2296(3) 0.2894(3) 0.24726(19) 0.0203(10) Uani 1 1 d .
N2 N 0.2001(3) 0.1956(3) 0.35347(19) 0.0181(10) Uani 1 1 d .
N3 N 0.2731(3) 0.8020(3) 0.02642(19) 0.0217(11) Uani 1 1 d .
N4 N 0.2935(3) 0.6980(3) 0.13315(19) 0.0217(11) Uani 1 1 d .
C1 C 0.2680(3) 0.3348(3) 0.2895(2) 0.0226(13) Uani 1 1 d .
C2 C 0.2820(3) 0.3135(3) 0.3488(2) 0.0225(13) Uani 1 1 d .
H2 H 0.3225 0.3436 0.3723 0.027 Uiso 1 1 calc R
C3 C 0.2447(3) 0.2540(3) 0.3787(2) 0.0226(13) Uani 1 1 d .
C4 C 0.3001(4) 0.4161(3) 0.2743(3) 0.0317(15) Uani 1 1 d .
H4A H 0.3534 0.4095 0.2626 0.048 Uiso 1 1 calc R
H4B H 0.304 0.4512 0.3086 0.048 Uiso 1 1 calc R
H4C H 0.2636 0.4399 0.2419 0.048 Uiso 1 1 calc R
C5 C 0.2593(4) 0.2606(4) 0.4455(2) 0.0371(17) Uani 1 1 d .
H5A H 0.2207 0.2983 0.4583 0.056 Uiso 1 1 calc R
H5B H 0.314 0.28 0.4582 0.056 Uiso 1 1 calc R
H5C H 0.2526 0.2079 0.4627 0.056 Uiso 1 1 calc R
C6 C 0.2123(4) 0.3167(3) 0.1880(2) 0.0242(13) Uani 1 1 d .
C7 C 0.1343(4) 0.3474(3) 0.1685(3) 0.0281(14) Uani 1 1 d .
C8 C 0.1184(5) 0.3696(4) 0.1095(3) 0.0456(19) Uani 1 1 d .
H8 H 0.0673 0.3918 0.0951 0.055 Uiso 1 1 calc R
C9 C 0.1736(5) 0.3609(4) 0.0715(3) 0.0469(19) Uani 1 1 d .
H9 H 0.1606 0.3758 0.0315 0.056 Uiso 1 1 calc R
C10 C 0.2471(5) 0.3306(4) 0.0921(3) 0.0440(18) Uani 1 1 d .
H10 H 0.2854 0.3254 0.0658 0.053 Uiso 1 1 calc R
C11 C 0.2689(4) 0.3069(4) 0.1501(3) 0.0294(15) Uani 1 1 d .
C12 C 0.0735(4) 0.3556(4) 0.2098(3) 0.0357(16) Uani 1 1 d .
H12 H 0.0848 0.3122 0.2397 0.043 Uiso 1 1 calc R
C13 C 0.0815(5) 0.4356(5) 0.2432(4) 0.067(3) Uani 1 1 d .
H13A H 0.0414 0.438 0.27 0.101 Uiso 1 1 calc R
H13B H 0.0728 0.48 0.2152 0.101 Uiso 1 1 calc R
H13C H 0.1354 0.4398 0.2657 0.101 Uiso 1 1 calc R
C14 C -0.0131(5) 0.3438(5) 0.1797(4) 0.065(2) Uani 1 1 d .
H14A H -0.0499 0.349 0.2087 0.097 Uiso 1 1 calc R
H14B H -0.0187 0.2903 0.1621 0.097 Uiso 1 1 calc R
H14C H -0.026 0.3844 0.1491 0.097 Uiso 1 1 calc R
C15 C 0.3510(4) 0.2705(4) 0.1689(3) 0.0385(17) Uani 1 1 d .
H15 H 0.3564 0.2605 0.212 0.046 Uiso 1 1 calc R
C16 C 0.4197(5) 0.3257(5) 0.1581(4) 0.065(2) Uani 1 1 d .
H16A H 0.4712 0.2994 0.1715 0.098 Uiso 1 1 calc R
H16B H 0.4166 0.3758 0.1798 0.098 Uiso 1 1 calc R
H16C H 0.4156 0.3373 0.1162 0.098 Uiso 1 1 calc R
C17 C 0.3571(5) 0.1899(5) 0.1389(4) 0.063(2) Uani 1 1 d .
H17A H 0.4102 0.1667 0.1516 0.094 Uiso 1 1 calc R
H17B H 0.3494 0.1974 0.0964 0.094 Uiso 1 1 calc R
H17C H 0.3157 0.1538 0.1496 0.094 Uiso 1 1 calc R
C18 C 0.1531(3) 0.1464(3) 0.3856(2) 0.0248(13) Uani 1 1 d .
C19 C 0.0766(4) 0.1727(4) 0.3951(3) 0.0362(16) Uani 1 1 d .
C20 C 0.0263(4) 0.1204(5) 0.4198(3) 0.047(2) Uani 1 1 d .
H20 H -0.0251 0.138 0.4268 0.057 Uiso 1 1 calc R
C21 C 0.0508(5) 0.0438(5) 0.4340(3) 0.051(2) Uani 1 1 d .
H21 H 0.015 0.0077 0.4487 0.061 Uiso 1 1 calc R
C22 C 0.1268(5) 0.0186(4) 0.4271(3) 0.047(2) Uani 1 1 d .
H22 H 0.1436 -0.0339 0.4389 0.056 Uiso 1 1 calc R
C23 C 0.1795(4) 0.0692(4) 0.4032(2) 0.0321(16) Uani 1 1 d .
C24 C 0.0461(4) 0.2581(5) 0.3820(4) 0.057(2) Uani 1 1 d .
H24 H 0.0865 0.2871 0.3621 0.069 Uiso 1 1 calc R
C25 C -0.0336(5) 0.2616(6) 0.3426(4) 0.077(3) Uani 1 1 d .
H25A H -0.0496 0.3176 0.3357 0.116 Uiso 1 1 calc R
H25B H -0.0743 0.2336 0.3613 0.116 Uiso 1 1 calc R
H25C H -0.0287 0.2358 0.3051 0.116 Uiso 1 1 calc R
C26 C 0.0367(6) 0.3040(6) 0.4394(4) 0.093(4) Uani 1 1 d .
H26A H 0.0172 0.3583 0.4296 0.14 Uiso 1 1 calc R
H26B H 0.0888 0.3068 0.4645 0.14 Uiso 1 1 calc R
H26C H -0.0019 0.2758 0.46 0.14 Uiso 1 1 calc R
C27 C 0.2646(4) 0.0412(4) 0.4001(3) 0.0370(17) Uani 1 1 d .
H27 H 0.2932 0.0858 0.3828 0.044 Uiso 1 1 calc R
C28 C 0.2685(5) -0.0319(4) 0.3613(3) 0.056(2) Uani 1 1 d .
H28A H 0.3247 -0.0464 0.3605 0.083 Uiso 1 1 calc R
H28B H 0.2425 -0.0197 0.3214 0.083 Uiso 1 1 calc R
H28C H 0.2406 -0.0767 0.377 0.083 Uiso 1 1 calc R
C29 C 0.3107(5) 0.0238(5) 0.4616(3) 0.056(2) Uani 1 1 d .
H29A H 0.3654 0.0066 0.4581 0.084 Uiso 1 1 calc R
H29B H 0.2832 -0.0186 0.4802 0.084 Uiso 1 1 calc R
H29C H 0.3127 0.0725 0.4855 0.084 Uiso 1 1 calc R
C30 C 0.1215(4) 0.1019(4) 0.2111(3) 0.0303(15) Uani 1 1 d .
C31 C 0.1320(5) 0.0121(4) 0.2099(4) 0.057(2) Uani 1 1 d .
H31A H 0.1814 -0.0008 0.194 0.085 Uiso 1 1 calc R
H31B H 0.086 -0.0119 0.1851 0.085 Uiso 1 1 calc R
H31C H 0.1355 -0.0091 0.2498 0.085 Uiso 1 1 calc R
C32 C 0.0450(4) 0.1218(5) 0.2349(3) 0.050(2) Uani 1 1 d .
H32A H 0.0381 0.18 0.2355 0.075 Uiso 1 1 calc R
H32B H 0.0479 0.1007 0.2747 0.075 Uiso 1 1 calc R
H32C H -0.0007 0.0976 0.2098 0.075 Uiso 1 1 calc R
C33 C 0.1178(5) 0.1341(5) 0.1489(3) 0.057(2) Uani 1 1 d .
H33A H 0.111 0.1924 0.1492 0.085 Uiso 1 1 calc R
H33B H 0.0722 0.1099 0.1237 0.085 Uiso 1 1 calc R
H33C H 0.1676 0.1209 0.1338 0.085 Uiso 1 1 calc R
C34 C 0.2238(3) 0.7420(3) 0.0075(2) 0.0246(14) Uani 1 1 d .
C35 C 0.2031(3) 0.6792(4) 0.0432(3) 0.0270(14) Uani 1 1 d .
H35 H 0.1565 0.6498 0.0277 0.032 Uiso 1 1 calc R
C36 C 0.2411(3) 0.6537(3) 0.0981(2) 0.0229(13) Uani 1 1 d .
C37 C 0.1855(4) 0.7384(4) -0.0562(3) 0.0368(16) Uani 1 1 d .
H37A H 0.1323 0.7635 -0.0604 0.055 Uiso 1 1 calc R
H37B H 0.18 0.6824 -0.0687 0.055 Uiso 1 1 calc R
H37C H 0.2194 0.767 -0.0805 0.055 Uiso 1 1 calc R
C38 C 0.2197(4) 0.5713(4) 0.1175(3) 0.0387(17) Uani 1 1 d .
H38A H 0.2661 0.5478 0.1421 0.058 Uiso 1 1 calc R
H38B H 0.2043 0.5374 0.083 0.058 Uiso 1 1 calc R
H38C H 0.1747 0.5751 0.1399 0.058 Uiso 1 1 calc R
C39 C 0.2994(4) 0.8596(3) -0.0119(2) 0.0240(13) Uani 1 1 d .
C40 C 0.3774(4) 0.8512(3) -0.0262(2) 0.0276(14) Uani 1 1 d .
C41 C 0.4080(4) 0.9127(4) -0.0569(3) 0.0362(16) Uani 1 1 d .
H41 H 0.4607 0.9086 -0.0666 0.043 Uiso 1 1 calc R
C42 C 0.3618(5) 0.9807(4) -0.0735(3) 0.0445(19) Uani 1 1 d .
H42 H 0.3838 1.0229 -0.0937 0.053 Uiso 1 1 calc R
C43 C 0.2852(5) 0.9865(4) -0.0607(3) 0.0430(18) Uani 1 1 d .
H43 H 0.2538 1.032 -0.0737 0.052 Uiso 1 1 calc R
C44 C 0.2525(4) 0.9274(4) -0.0294(3) 0.0325(15) Uani 1 1 d .
C45 C 0.4269(4) 0.7770(4) -0.0096(3) 0.0360(16) Uani 1 1 d .
H45 H 0.4131 0.7582 0.0289 0.043 Uiso 1 1 calc R
C46 C 0.5174(4) 0.7920(5) -0.0010(4) 0.063(2) Uani 1 1 d .
H46A H 0.5458 0.7418 0.01 0.094 Uiso 1 1 calc R
H46B H 0.5313 0.8316 0.0302 0.094 Uiso 1 1 calc R
H46C H 0.5331 0.8121 -0.0375 0.094 Uiso 1 1 calc R
C47 C 0.4046(5) 0.7092(5) -0.0538(4) 0.063(2) Uani 1 1 d .
H47A H 0.4372 0.6619 -0.0418 0.095 Uiso 1 1 calc R
H47B H 0.4146 0.7265 -0.0927 0.095 Uiso 1 1 calc R
H47C H 0.3476 0.6959 -0.0553 0.095 Uiso 1 1 calc R
C48 C 0.1680(4) 0.9387(4) -0.0152(3) 0.0383(17) Uani 1 1 d .
H48 H 0.1531 0.8889 0.0048 0.046 Uiso 1 1 calc R
C49 C 0.1064(5) 0.9503(5) -0.0707(3) 0.064(2) Uani 1 1 d .
H49A H 0.0527 0.9567 -0.0597 0.096 Uiso 1 1 calc R
H49B H 0.107 0.9033 -0.0962 0.096 Uiso 1 1 calc R
H49C H 0.1202 0.9981 -0.0917 0.096 Uiso 1 1 calc R
C50 C 0.1628(5) 1.0087(4) 0.0269(3) 0.057(2) Uani 1 1 d .
H50A H 0.1076 1.0136 0.0353 0.086 Uiso 1 1 calc R
H50B H 0.1784 1.0583 0.0089 0.086 Uiso 1 1 calc R
H50C H 0.199 0.999 0.0635 0.086 Uiso 1 1 calc R
C51 C 0.3405(3) 0.6647(3) 0.1853(3) 0.0240(13) Uani 1 1 d .
C52 C 0.4153(4) 0.6307(4) 0.1811(3) 0.0327(15) Uani 1 1 d .
C53 C 0.4615(4) 0.6032(4) 0.2316(3) 0.0455(19) Uani 1 1 d .
H53 H 0.5128 0.5807 0.2295 0.055 Uiso 1 1 calc R
C54 C 0.4345(5) 0.6080(4) 0.2847(3) 0.049(2) Uani 1 1 d .
H54 H 0.4666 0.5877 0.3188 0.059 Uiso 1 1 calc R
C55 C 0.3612(4) 0.6417(4) 0.2891(3) 0.0404(17) Uani 1 1 d .
H55 H 0.3437 0.6453 0.3263 0.049 Uiso 1 1 calc R
C56 C 0.3118(4) 0.6709(3) 0.2394(3) 0.0272(14) Uani 1 1 d .
C57 C 0.4473(4) 0.6229(5) 0.1227(3) 0.048(2) Uani 1 1 d .
H57 H 0.418 0.6624 0.0949 0.057 Uiso 1 1 calc R
C58 C 0.5359(5) 0.6396(5) 0.1263(4) 0.064(2) Uani 1 1 d .
H58A H 0.5519 0.6339 0.0874 0.097 Uiso 1 1 calc R
H58B H 0.5661 0.6014 0.1533 0.097 Uiso 1 1 calc R
H58C H 0.5472 0.6942 0.1407 0.097 Uiso 1 1 calc R
C59 C 0.4307(6) 0.5397(6) 0.0968(4) 0.083(3) Uani 1 1 d .
H59A H 0.3732 0.528 0.0938 0.125 Uiso 1 1 calc R
H59B H 0.4612 0.4999 0.1221 0.125 Uiso 1 1 calc R
H59C H 0.4469 0.5377 0.0577 0.125 Uiso 1 1 calc R
C60 C 0.2315(4) 0.7045(4) 0.2464(3) 0.0318(15) Uani 1 1 d .
H60 H 0.2025 0.7163 0.2063 0.038 Uiso 1 1 calc R
C61 C 0.2388(4) 0.7838(4) 0.2811(3) 0.0458(19) Uani 1 1 d .
H61A H 0.1851 0.8041 0.2844 0.069 Uiso 1 1 calc R
H61B H 0.2677 0.8231 0.2605 0.069 Uiso 1 1 calc R
H61C H 0.2683 0.7744 0.3203 0.069 Uiso 1 1 calc R
C62 C 0.1800(5) 0.6453(5) 0.2756(4) 0.060(2) Uani 1 1 d .
H62A H 0.1279 0.6698 0.2789 0.089 Uiso 1 1 calc R
H62B H 0.2074 0.6317 0.3147 0.089 Uiso 1 1 calc R
H62C H 0.1716 0.5966 0.2518 0.089 Uiso 1 1 calc R
C63 C 0.3944(4) 0.8927(4) 0.1552(3) 0.0367(16) Uani 1 1 d .
C64 C 0.3927(5) 0.9214(6) 0.2161(3) 0.070(3) Uani 1 1 d .
H64A H 0.3893 0.8754 0.242 0.105 Uiso 1 1 calc R
H64B H 0.3459 0.956 0.2169 0.105 Uiso 1 1 calc R
H64C H 0.4418 0.9516 0.2295 0.105 Uiso 1 1 calc R
C65 C 0.4005(6) 0.9631(5) 0.1146(4) 0.090(3) Uani 1 1 d .
H65A H 0.4019 0.9435 0.0747 0.135 Uiso 1 1 calc R
H65B H 0.4497 0.9932 0.128 0.135 Uiso 1 1 calc R
H65C H 0.3539 0.9981 0.1148 0.135 Uiso 1 1 calc R
C66 C 0.4661(5) 0.8390(5) 0.1543(5) 0.082(3) Uani 1 1 d .
H66A H 0.4677 0.8203 0.1142 0.123 Uiso 1 1 calc R
H66B H 0.462 0.7929 0.18 0.123 Uiso 1 1 calc R
H66C H 0.5153 0.8689 0.1682 0.123 Uiso 1 1 calc R

loop_
_atom_site_aniso_label
_atom_site_aniso_U_11
_atom_site_aniso_U_22
_atom_site_aniso_U_33
_atom_site_aniso_U_23
_atom_site_aniso_U_13
_atom_site_aniso_U_12
Pb1 0.02673(13) 0.01809(11) 0.02173(12) -0.00064(9) 0.00646(9) -0.00008(9)
Pb2 0.02704(13) 0.01815(11) 0.01950(12) -0.00224(9) 0.00406(9) -0.00021(9)
N1 0.022(3) 0.019(2) 0.020(3) 0.002(2) 0.002(2) -0.001(2)
N2 0.018(3) 0.020(2) 0.017(2) -0.0005(19) 0.004(2) -0.005(2)
N3 0.024(3) 0.022(3) 0.020(3) 0.000(2) 0.004(2) 0.002(2)
N4 0.024(3) 0.020(2) 0.020(3) 0.006(2) 0.000(2) 0.002(2)
C1 0.021(3) 0.022(3) 0.025(3) 0.001(3) 0.005(2) -0.004(3)
C2 0.025(3) 0.022(3) 0.019(3) -0.004(2) -0.002(2) -0.008(2)
C3 0.022(3) 0.028(3) 0.018(3) 0.000(3) 0.002(3) 0.000(3)
C4 0.041(4) 0.022(3) 0.031(4) 0.001(3) 0.002(3) -0.011(3)
C5 0.043(4) 0.050(4) 0.019(3) -0.005(3) 0.004(3) -0.018(3)
C6 0.033(4) 0.016(3) 0.020(3) -0.003(2) -0.005(3) -0.005(3)
C7 0.032(4) 0.022(3) 0.028(3) 0.001(3) -0.004(3) -0.001(3)
C8 0.052(5) 0.031(4) 0.046(5) 0.008(3) -0.020(4) 0.011(3)
C9 0.067(6) 0.041(4) 0.029(4) 0.010(3) -0.004(4) -0.002(4)
C10 0.069(5) 0.039(4) 0.024(4) 0.006(3) 0.004(3) 0.002(4)
C11 0.042(4) 0.024(3) 0.023(3) -0.002(3) 0.005(3) -0.004(3)
C12 0.032(4) 0.027(3) 0.048(4) 0.005(3) 0.002(3) 0.003(3)
C13 0.039(5) 0.053(5) 0.115(8) -0.030(5) 0.029(5) 0.004(4)
C14 0.044(5) 0.058(5) 0.086(7) 0.022(5) -0.010(4) 0.005(4)
C15 0.038(4) 0.051(4) 0.030(4) 0.005(3) 0.017(3) 0.004(3)
C16 0.052(5) 0.077(6) 0.070(6) 0.003(5) 0.019(4) -0.010(5)
C17 0.070(6) 0.062(5) 0.066(6) 0.006(4) 0.039(5) 0.024(5)
C18 0.026(3) 0.032(3) 0.017(3) -0.004(3) 0.005(2) -0.011(3)
C19 0.038(4) 0.042(4) 0.031(4) -0.011(3) 0.012(3) -0.015(3)
C20 0.043(5) 0.065(5) 0.037(4) -0.015(4) 0.015(3) -0.024(4)
C21 0.065(6) 0.058(5) 0.034(4) -0.018(4) 0.024(4) -0.045(4)
C22 0.079(6) 0.032(4) 0.031(4) -0.003(3) 0.016(4) -0.024(4)
C23 0.054(5) 0.027(3) 0.016(3) -0.003(3) 0.005(3) -0.013(3)
C24 0.029(4) 0.070(6) 0.076(6) 0.010(5) 0.019(4) 0.007(4)
C25 0.054(6) 0.107(8) 0.070(6) -0.021(6) 0.007(5) 0.034(5)
C26 0.087(8) 0.062(6) 0.120(9) -0.039(6) -0.019(7) 0.009(6)
C27 0.060(5) 0.024(3) 0.028(4) 0.007(3) 0.009(3) 0.002(3)
C28 0.095(7) 0.034(4) 0.039(5) 0.000(3) 0.016(4) 0.013(4)
C29 0.073(6) 0.057(5) 0.037(4) 0.014(4) 0.001(4) 0.015(4)
C30 0.034(4) 0.027(3) 0.031(4) -0.010(3) 0.008(3) -0.005(3)
C31 0.044(5) 0.030(4) 0.094(7) -0.017(4) 0.002(4) -0.003(3)
C32 0.037(4) 0.054(5) 0.061(5) -0.018(4) 0.010(4) -0.009(4)
C33 0.063(5) 0.068(5) 0.039(5) -0.022(4) 0.005(4) -0.023(4)
C34 0.026(4) 0.028(3) 0.018(3) -0.007(3) -0.001(3) 0.012(3)
C35 0.018(3) 0.031(3) 0.031(4) -0.003(3) 0.000(3) -0.002(3)
C36 0.028(3) 0.020(3) 0.022(3) -0.003(2) 0.005(3) -0.004(3)
C37 0.041(4) 0.043(4) 0.023(4) -0.011(3) -0.004(3) -0.004(3)
C38 0.040(4) 0.024(3) 0.050(5) 0.005(3) -0.002(3) -0.008(3)
C39 0.033(4) 0.022(3) 0.018(3) 0.001(2) 0.004(3) 0.001(3)
C40 0.037(4) 0.029(3) 0.018(3) 0.002(3) 0.005(3) -0.001(3)
C41 0.043(4) 0.042(4) 0.026(4) 0.002(3) 0.011(3) -0.011(3)
C42 0.064(5) 0.033(4) 0.038(4) 0.010(3) 0.010(4) -0.014(4)
C43 0.064(6) 0.028(4) 0.037(4) 0.007(3) 0.008(4) 0.005(3)
C44 0.049(4) 0.028(3) 0.019(3) 0.002(3) 0.001(3) 0.005(3)
C45 0.032(4) 0.043(4) 0.037(4) 0.008(3) 0.017(3) 0.004(3)
C46 0.030(4) 0.090(7) 0.072(6) 0.022(5) 0.019(4) 0.004(4)
C47 0.070(6) 0.046(5) 0.077(6) -0.011(4) 0.023(5) 0.011(4)
C48 0.048(5) 0.038(4) 0.028(4) 0.003(3) 0.003(3) 0.017(3)
C49 0.058(6) 0.082(6) 0.049(5) -0.005(4) -0.005(4) 0.024(5)
C50 0.078(6) 0.045(5) 0.048(5) -0.008(4) 0.009(4) 0.026(4)
C51 0.026(3) 0.013(3) 0.032(3) 0.003(2) 0.000(3) -0.006(2)
C52 0.032(4) 0.025(3) 0.040(4) 0.008(3) 0.002(3) 0.008(3)
C53 0.035(4) 0.047(4) 0.051(5) 0.018(4) -0.002(4) 0.017(3)
C54 0.057(5) 0.056(5) 0.032(4) 0.018(4) -0.003(4) 0.014(4)
C55 0.046(4) 0.053(5) 0.020(3) 0.006(3) -0.003(3) 0.009(4)
C56 0.034(4) 0.023(3) 0.026(3) 0.003(3) 0.007(3) -0.005(3)
C57 0.038(4) 0.061(5) 0.045(5) 0.014(4) 0.013(3) 0.025(4)
C58 0.055(6) 0.066(6) 0.078(6) -0.001(5) 0.029(5) 0.017(4)
C59 0.076(7) 0.111(8) 0.065(6) -0.032(6) 0.019(5) -0.012(6)
C60 0.034(4) 0.036(4) 0.027(4) 0.001(3) 0.010(3) -0.007(3)
C61 0.048(5) 0.047(4) 0.045(5) -0.002(3) 0.017(4) 0.004(4)
C62 0.044(5) 0.068(6) 0.071(6) 0.019(5) 0.020(4) -0.010(4)
C63 0.045(4) 0.024(3) 0.041(4) -0.009(3) 0.004(3) -0.009(3)
C64 0.068(6) 0.088(7) 0.053(5) -0.026(5) 0.006(4) -0.036(5)
C65 0.122(9) 0.068(6) 0.072(7) 0.005(5) -0.012(6) -0.058(6)
C66 0.047(5) 0.076(7) 0.120(9) -0.043(6) 0.001(5) -0.017(5)

loop_
_atom_type_symbol
_atom_type_description
_atom_type_scat_dispersion_real
_atom_type_scat_dispersion_imag
_atom_type_scat_source
C C 0.0033 0.0016 'International Tables Vol C Tables 4.2.6.8 and 6.1.1.4'
H H 0 0 'International Tables Vol C Tables 4.2.6.8 and 6.1.1.4'
N N 0.0061 0.0033 'International Tables Vol C Tables 4.2.6.8 and 6.1.1.4'
Pb Pb -3.3944 10.1111 'International Tables Vol C Tables 4.2.6.8 and 6.1.1.4'

loop_
_geom_angle_atom_site_label_1
_geom_angle_atom_site_label_2
_geom_angle_atom_site_label_3
_geom_angle
C30 Pb1 N2 104.22(18)
C30 Pb1 N1 102.32(19)
N2 Pb1 N1 79.14(15)
C63 Pb2 N4 103.1(2)
C63 Pb2 N3 103.1(2)
N4 Pb2 N3 78.76(15)
C1 N1 C6 122.0(5)
C1 N1 Pb1 114.8(3)
C6 N1 Pb1 118.6(3)
C3 N2 C18 121.6(5)
C3 N2 Pb1 114.0(3)
C18 N2 Pb1 120.9(3)
C34 N3 C39 122.7(5)
C34 N3 Pb2 113.1(4)
C39 N3 Pb2 119.5(3)
C36 N4 C51 121.6(5)
C36 N4 Pb2 113.8(4)
C51 N4 Pb2 120.8(3)
N1 C1 C2 124.6(5)
N1 C1 C4 119.6(5)
C2 C1 C4 115.9(5)
C1 C2 C3 129.3(5)
C1 C2 H2 115.3
C3 C2 H2 115.3
N2 C3 C2 125.0(5)
N2 C3 C5 119.9(5)
C2 C3 C5 115.1(5)
C1 C4 H4A 109.5
C1 C4 H4B 109.5
H4A C4 H4B 109.5
C1 C4 H4C 109.5
H4A C4 H4C 109.5
H4B C4 H4C 109.5
C3 C5 H5A 109.5
C3 C5 H5B 109.5
H5A C5 H5B 109.5
C3 C5 H5C 109.5
H5A C5 H5C 109.5
H5B C5 H5C 109.5
C11 C6 C7 122.0(5)
C11 C6 N1 120.0(5)
C7 C6 N1 117.9(5)
C8 C7 C6 116.1(6)
C8 C7 C12 122.8(6)
C6 C7 C12 121.1(5)
C9 C8 C7 122.7(7)
C9 C8 H8 118.6
C7 C8 H8 118.6
C10 C9 C8 118.8(7)
C10 C9 H9 120.6
C8 C9 H9 120.6
C9 C10 C11 122.8(7)
C9 C10 H10 118.6
C11 C10 H10 118.6
C6 C11 C10 117.4(6)
C6 C11 C15 123.2(5)
C10 C11 C15 119.4(6)
C7 C12 C14 113.0(6)
C7 C12 C13 112.3(5)
C14 C12 C13 110.3(6)
C7 C12 H12 106.9
C14 C12 H12 106.9
C13 C12 H12 106.9
C12 C13 H13A 109.5
C12 C13 H13B 109.5
H13A C13 H13B 109.5
C12 C13 H13C 109.5
H13A C13 H13C 109.5
H13B C13 H13C 109.5
C12 C14 H14A 109.5
C12 C14 H14B 109.5
H14A C14 H14B 109.5
C12 C14 H14C 109.5
H14A C14 H14C 109.5
H14B C14 H14C 109.5
C11 C15 C17 110.2(6)
C11 C15 C16 113.1(6)
C17 C15 C16 110.9(6)
C11 C15 H15 107.5
C17 C15 H15 107.5
C16 C15 H15 107.5
C15 C16 H16A 109.5
C15 C16 H16B 109.5
H16A C16 H16B 109.5
C15 C16 H16C 109.5
H16A C16 H16C 109.5
H16B C16 H16C 109.5
C15 C17 H17A 109.5
C15 C17 H17B 109.5
H17A C17 H17B 109.5
C15 C17 H17C 109.5
H17A C17 H17C 109.5
H17B C17 H17C 109.5
C23 C18 C19 120.0(6)
C23 C18 N2 120.2(5)
C19 C18 N2 119.5(5)
C20 C19 C18 119.5(7)
C20 C19 C24 117.2(7)
C18 C19 C24 123.3(6)
C21 C20 C19 120.2(7)
C21 C20 H20 119.9
C19 C20 H20 119.9
C20 C21 C22 120.6(6)
C20 C21 H21 119.7
C22 C21 H21 119.7
C21 C22 C23 121.0(7)
C21 C22 H22 119.5
C23 C22 H22 119.5
C22 C23 C18 118.5(7)
C22 C23 C27 119.4(6)
C18 C23 C27 122.0(5)
C25 C24 C19 113.5(7)
C25 C24 C26 107.6(7)
C19 C24 C26 111.3(7)
C25 C24 H24 108.1
C19 C24 H24 108.1
C26 C24 H24 108.1
C24 C25 H25A 109.5
C24 C25 H25B 109.5
H25A C25 H25B 109.5
C24 C25 H25C 109.5
H25A C25 H25C 109.5
H25B C25 H25C 109.5
C24 C26 H26A 109.5
C24 C26 H26B 109.5
H26A C26 H26B 109.5
C24 C26 H26C 109.5
H26A C26 H26C 109.5
H26B C26 H26C 109.5
C23 C27 C28 113.4(6)
C23 C27 C29 111.4(5)
C28 C27 C29 109.3(6)
C23 C27 H27 107.5
C28 C27 H27 107.5
C29 C27 H27 107.5
C27 C28 H28A 109.5
C27 C28 H28B 109.5
H28A C28 H28B 109.5
C27 C28 H28C 109.5
H28A C28 H28C 109.5
H28B C28 H28C 109.5
C27 C29 H29A 109.5
C27 C29 H29B 109.5
H29A C29 H29B 109.5
C27 C29 H29C 109.5
H29A C29 H29C 109.5
H29B C29 H29C 109.5
C32 C30 C31 109.5(6)
C32 C30 C33 110.1(6)
C31 C30 C33 108.8(6)
C32 C30 Pb1 115.9(4)
C31 C30 Pb1 105.1(4)
C33 C30 Pb1 107.2(4)
C30 C31 H31A 109.5
C30 C31 H31B 109.5
H31A C31 H31B 109.5
C30 C31 H31C 109.5
H31A C31 H31C 109.5
H31B C31 H31C 109.5
C30 C32 H32A 109.5
C30 C32 H32B 109.5
H32A C32 H32B 109.5
C30 C32 H32C 109.5
H32A C32 H32C 109.5
H32B C32 H32C 109.5
C30 C33 H33A 109.5
C30 C33 H33B 109.5
H33A C33 H33B 109.5
C30 C33 H33C 109.5
H33A C33 H33C 109.5
H33B C33 H33C 109.5
N3 C34 C35 124.3(5)
N3 C34 C37 120.3(5)
C35 C34 C37 115.4(5)
C36 C35 C34 129.5(6)
C36 C35 H35 115.2
C34 C35 H35 115.2
N4 C36 C35 123.8(5)
N4 C36 C38 119.5(5)
C35 C36 C38 116.7(5)
C34 C37 H37A 109.5
C34 C37 H37B 109.5
H37A C37 H37B 109.5
C34 C37 H37C 109.5
H37A C37 H37C 109.5
H37B C37 H37C 109.5
C36 C38 H38A 109.5
C36 C38 H38B 109.5
H38A C38 H38B 109.5
C36 C38 H38C 109.5
H38A C38 H38C 109.5
H38B C38 H38C 109.5
C40 C39 C44 121.3(5)
C40 C39 N3 117.6(5)
C44 C39 N3 120.7(5)
C41 C40 C39 118.2(6)
C41 C40 C45 120.3(6)
C39 C40 C45 121.5(5)
C40 C41 C42 120.6(6)
C40 C41 H41 119.7
C42 C41 H41 119.7
C43 C42 C41 120.2(6)
C43 C42 H42 119.9
C41 C42 H42 119.9
C42 C43 C44 121.5(7)
C42 C43 H43 119.3
C44 C43 H43 119.3
C43 C44 C39 118.3(6)
C43 C44 C48 118.8(6)
C39 C44 C48 122.9(6)
C40 C45 C46 113.7(6)
C40 C45 C47 111.3(6)
C46 C45 C47 110.6(6)
C40 C45 H45 107
C46 C45 H45 107
C47 C45 H45 107
C45 C46 H46A 109.5
C45 C46 H46B 109.5
H46A C46 H46B 109.5
C45 C46 H46C 109.5
H46A C46 H46C 109.5
H46B C46 H46C 109.5
C45 C47 H47A 109.5
C45 C47 H47B 109.5
H47A C47 H47B 109.5
C45 C47 H47C 109.5
H47A C47 H47C 109.5
H47B C47 H47C 109.5
C44 C48 C50 112.0(6)
C44 C48 C49 112.0(6)
C50 C48 C49 109.7(6)
C44 C48 H48 107.6
C50 C48 H48 107.6
C49 C48 H48 107.6
C48 C49 H49A 109.5
C48 C49 H49B 109.5
H49A C49 H49B 109.5
C48 C49 H49C 109.5
H49A C49 H49C 109.5
H49B C49 H49C 109.5
C48 C50 H50A 109.5
C48 C50 H50B 109.5
H50A C50 H50B 109.5
C48 C50 H50C 109.5
H50A C50 H50C 109.5
H50B C50 H50C 109.5
C52 C51 C56 121.4(5)
C52 C51 N4 119.1(5)
C56 C51 N4 119.5(5)
C53 C52 C51 118.5(6)
C53 C52 C57 119.3(6)
C51 C52 C57 122.2(6)
C54 C53 C52 121.1(7)
C54 C53 H53 119.5
C52 C53 H53 119.5
C53 C54 C55 120.6(6)
C53 C54 H54 119.7
C55 C54 H54 119.7
C54 C55 C56 121.0(6)
C54 C55 H55 119.5
C56 C55 H55 119.5
C55 C56 C51 117.5(6)
C55 C56 C60 118.8(6)
C51 C56 C60 123.7(5)
C58 C57 C59 108.3(6)
C58 C57 C52 114.1(6)
C59 C57 C52 110.9(6)
C58 C57 H57 107.8
C59 C57 H57 107.8
C52 C57 H57 107.8
C57 C58 H58A 109.5
C57 C58 H58B 109.5
H58A C58 H58B 109.5
C57 C58 H58C 109.5
H58A C58 H58C 109.5
H58B C58 H58C 109.5
C57 C59 H59A 109.5
C57 C59 H59B 109.5
H59A C59 H59B 109.5
C57 C59 H59C 109.5
H59A C59 H59C 109.5
H59B C59 H59C 109.5
C56 C60 C62 112.5(6)
C56 C60 C61 111.9(5)
C62 C60 C61 109.5(6)
C56 C60 H60 107.6
C62 C60 H60 107.6
C61 C60 H60 107.6
C60 C61 H61A 109.5
C60 C61 H61B 109.5
H61A C61 H61B 109.5
C60 C61 H61C 109.5
H61A C61 H61C 109.5
H61B C61 H61C 109.5
C60 C62 H62A 109.5
C60 C62 H62B 109.5
H62A C62 H62B 109.5
C60 C62 H62C 109.5
H62A C62 H62C 109.5
H62B C62 H62C 109.5
C64 C63 C66 109.2(7)
C64 C63 C65 110.2(7)
C66 C63 C65 109.1(7)
C64 C63 Pb2 105.6(5)
C66 C63 Pb2 116.9(4)
C65 C63 Pb2 105.7(5)
C63 C64 H64A 109.5
C63 C64 H64B 109.5
H64A C64 H64B 109.5
C63 C64 H64C 109.5
H64A C64 H64C 109.5
H64B C64 H64C 109.5
C63 C65 H65A 109.5
C63 C65 H65B 109.5
H65A C65 H65B 109.5
C63 C65 H65C 109.5
H65A C65 H65C 109.5
H65B C65 H65C 109.5
C63 C66 H66A 109.5
C63 C66 H66B 109.5
H66A C66 H66B 109.5
C63 C66 H66C 109.5
H66A C66 H66C 109.5
H66B C66 H66C 109.5

loop_
_geom_bond_atom_site_label_1
_geom_bond_atom_site_label_2
_geom_bond_distance
Pb1 C30 2.333(6)
Pb1 N2 2.362(4)
Pb1 N1 2.364(4)
Pb2 C63 2.334(7)
Pb2 N4 2.352(4)
Pb2 N3 2.364(4)
N1 C1 1.326(7)
N1 C6 1.431(7)
N2 C3 1.315(7)
N2 C18 1.422(7)
N3 C34 1.333(7)
N3 C39 1.422(7)
N4 C36 1.332(7)
N4 C51 1.452(7)
C1 C2 1.402(8)
C1 C4 1.521(7)
C2 C3 1.409(8)
C2 H2 0.95
C3 C5 1.528(8)
C4 H4A 0.98
C4 H4B 0.98
C4 H4C 0.98
C5 H5A 0.98
C5 H5B 0.98
C5 H5C 0.98
C6 C11 1.393(8)
C6 C7 1.422(8)
C7 C8 1.399(9)
C7 C12 1.502(9)
C8 C9 1.376(10)
C8 H8 0.95
C9 C10 1.358(10)
C9 H9 0.95
C10 C11 1.393(9)
C10 H10 0.95
C11 C15 1.514(9)
C12 C14 1.534(9)
C12 C13 1.539(9)
C12 H12 1
C13 H13A 0.98
C13 H13B 0.98
C13 H13C 0.98
C14 H14A 0.98
C14 H14B 0.98
C14 H14C 0.98
C15 C17 1.524(10)
C15 C16 1.529(10)
C15 H15 1
C16 H16A 0.98
C16 H16B 0.98
C16 H16C 0.98
C17 H17A 0.98
C17 H17B 0.98
C17 H17C 0.98
C18 C23 1.406(8)
C18 C19 1.407(9)
C19 C20 1.394(9)
C19 C24 1.532(10)
C20 C21 1.371(11)
C20 H20 0.95
C21 C22 1.378(10)
C21 H21 0.95
C22 C23 1.396(9)
C22 H22 0.95
C23 C27 1.519(9)
C24 C25 1.508(10)
C24 C26 1.557(11)
C24 H24 1
C25 H25A 0.98
C25 H25B 0.98
C25 H25C 0.98
C26 H26A 0.98
C26 H26B 0.98
C26 H26C 0.98
C27 C28 1.521(9)
C27 C29 1.543(9)
C27 H27 1
C28 H28A 0.98
C28 H28B 0.98
C28 H28C 0.98
C29 H29A 0.98
C29 H29B 0.98
C29 H29C 0.98
C30 C32 1.509(9)
C30 C31 1.511(9)
C30 C33 1.525(9)
C31 H31A 0.98
C31 H31B 0.98
C31 H31C 0.98
C32 H32A 0.98
C32 H32B 0.98
C32 H32C 0.98
C33 H33A 0.98
C33 H33B 0.98
C33 H33C 0.98
C34 C35 1.409(8)
C34 C37 1.517(8)
C35 C36 1.400(8)
C35 H35 0.95
C36 C38 1.508(8)
C37 H37A 0.98
C37 H37B 0.98
C37 H37C 0.98
C38 H38A 0.98
C38 H38B 0.98
C38 H38C 0.98
C39 C40 1.405(8)
C39 C44 1.406(8)
C40 C41 1.389(8)
C40 C45 1.512(8)
C41 C42 1.397(9)
C41 H41 0.95
C42 C43 1.368(10)
C42 H42 0.95
C43 C44 1.384(9)
C43 H43 0.95
C44 C48 1.516(9)
C45 C46 1.528(9)
C45 C47 1.535(10)
C45 H45 1
C46 H46A 0.98
C46 H46B 0.98
C46 H46C 0.98
C47 H47A 0.98
C47 H47B 0.98
C47 H47C 0.98
C48 C50 1.531(9)
C48 C49 1.540(9)
C48 H48 1
C49 H49A 0.98
C49 H49B 0.98
C49 H49C 0.98
C50 H50A 0.98
C50 H50B 0.98
C50 H50C 0.98
C51 C52 1.400(8)
C51 C56 1.406(8)
C52 C53 1.383(9)
C52 C57 1.526(9)
C53 C54 1.369(9)
C53 H53 0.95
C54 C55 1.373(9)
C54 H54 0.95
C55 C56 1.401(8)
C55 H55 0.95
C56 C60 1.495(9)
C57 C58 1.508(10)
C57 C59 1.523(11)
C57 H57 1
C58 H58A 0.98
C58 H58B 0.98
C58 H58C 0.98
C59 H59A 0.98
C59 H59B 0.98
C59 H59C 0.98
C60 C62 1.534(9)
C60 C61 1.543(9)
C60 H60 1
C61 H61A 0.98
C61 H61B 0.98
C61 H61C 0.98
C62 H62A 0.98
C62 H62B 0.98
C62 H62C 0.98
C63 C64 1.489(10)
C63 C66 1.507(10)
C63 C65 1.517(10)
C64 H64A 0.98
C64 H64B 0.98
C64 H64C 0.98
C65 H65A 0.98
C65 H65B 0.98
C65 H65C 0.98
C66 H66A 0.98
C66 H66B 0.98
C66 H66C 0.98
